data_7048718
loop_
_publ_author_name
'Pandey, Madhusudan K.'
'Kunchur, Harish S.'
'Ananthnag, GS'
'Mague, Joel T.'
'Balakrishna, Maravanji Shivaramaiah'

_publ_section_title
;
 Catechol and 1,2,4,5-tetrahydroxybenzene functionalized
 cyclodiphosphazane ligands: synthesis, structural studies, and transition
 metal complexes&#x0278;
;
_journal_name_full 'Dalton Transactions'
_journal_paper_doi 10.1039/C8DT04819C
_journal_year 2019
_chemical_formula_moiety 'C28 H44 Br4 Cu4 N4 O4 P4'
_chemical_formula_sum 'C28 H44 Br4 Cu4 N4 O4 P4'
_chemical_formula_weight 1198.35
_space_group_crystal_system monoclinic
_space_group_IT_number 14
_space_group_name_Hall '-P 2yn'
_space_group_name_H-M_alt 'P 1 21/n 1'
_symmetry_space_group_name_Hall '-P 2yn'
_symmetry_space_group_name_H-M 'P 1 21/n 1'
_atom_sites_solution_hydrogens geom
_atom_sites_solution_primary dual
_audit_creation_date 2018-09-29
_audit_creation_method
;
Olex2 1.2
(compiled 2018.05.29 svn.r3508 for OlexSys, GUI svn.r5506)
;
_audit_update_record
;
2018-12-05 deposited with the CCDC.
2019-01-24 downloaded from the CCDC.
;
_cell_angle_alpha 90
_cell_angle_beta 113.0690(10)
_cell_angle_gamma 90
_cell_formula_units_Z 4
_cell_length_a 15.3981(9)
_cell_length_b 16.3342(10)
_cell_length_c 17.8607(11)
_cell_measurement_reflns_used 9927
_cell_measurement_temperature 150.(2)
_cell_measurement_theta_max 29.3667
_cell_measurement_theta_min 2.2359
_cell_volume 4133.0(4)
_computing_cell_refinement '<i>SAINT</i> (Bruker, 2014)'
_computing_data_collection '<i>APEX2</i> (Bruker, 2014)'
_computing_data_reduction '<i>SAINT</i> (Bruker, 2014)'
_computing_molecular_graphics 'Olex2 (Dolomanov et al., 2009)'
_computing_publication_material 'Olex2 (Dolomanov et al., 2009)'
_computing_structure_refinement 'ShelXL (Sheldrick, 2015)'
_computing_structure_solution 'ShelXT (Sheldrick, 2015)'
_diffrn_ambient_temperature 150.15
_diffrn_detector_area_resol_mean 8.3660
_diffrn_measured_fraction_theta_full 1.000
_diffrn_measured_fraction_theta_max 1.000
_diffrn_measurement_device_type 'Bruker Smart APEX CCD'
_diffrn_measurement_method '\f and \w scans'
_diffrn_radiation_type MoK\a
_diffrn_radiation_wavelength 0.71073
_diffrn_reflns_av_R_equivalents 0.0489
_diffrn_reflns_av_unetI/netI 0.0285
_diffrn_reflns_Laue_measured_fraction_full 1.000
_diffrn_reflns_Laue_measured_fraction_max 1.000
_diffrn_reflns_limit_h_max 18
_diffrn_reflns_limit_h_min -18
_diffrn_reflns_limit_k_max 19
_diffrn_reflns_limit_k_min -19
_diffrn_reflns_limit_l_max 21
_diffrn_reflns_limit_l_min -21
_diffrn_reflns_number 58368
_diffrn_reflns_point_group_measured_fraction_full 1.000
_diffrn_reflns_point_group_measured_fraction_max 1.000
_diffrn_reflns_theta_full 24.998
_diffrn_reflns_theta_max 24.998
_diffrn_reflns_theta_min 1.758
_exptl_absorpt_coefficient_mu 6.089
_exptl_absorpt_correction_T_max 0.47
_exptl_absorpt_correction_T_min 0.25
_exptl_absorpt_correction_type numerical
_exptl_absorpt_process_details '<i>SADABS</i> (Bruker, 2014)'
_exptl_crystal_colour colourless
_exptl_crystal_colour_primary colourless
_exptl_crystal_density_diffrn 1.926
_exptl_crystal_density_method 'not measured'
_exptl_crystal_description block
_exptl_crystal_F_000 2352
_exptl_crystal_size_max 0.249
_exptl_crystal_size_mid 0.186
_exptl_crystal_size_min 0.146
_refine_diff_density_max 0.827
_refine_diff_density_min -1.330
_refine_diff_density_rms 0.103
_refine_ls_extinction_method none
_refine_ls_goodness_of_fit_ref 1.021
_refine_ls_hydrogen_treatment constr
_refine_ls_matrix_type full
_refine_ls_number_parameters 445
_refine_ls_number_reflns 7277
_refine_ls_number_restraints 0
_refine_ls_restrained_S_all 1.021
_refine_ls_R_factor_all 0.0362
_refine_ls_R_factor_gt 0.0294
_refine_ls_shift/su_max 0.001
_refine_ls_shift/su_mean 0.000
_refine_ls_structure_factor_coef Fsqd
_refine_ls_weighting_details 'w=1/[\s^2^(Fo^2^)+(0.0361P)^2^+11.7319P] where P=(Fo^2^+2Fc^2^)/3'
_refine_ls_weighting_scheme calc
_refine_ls_wR_factor_gt 0.0745
_refine_ls_wR_factor_ref 0.0782
_reflns_Friedel_coverage 0.000
_reflns_number_gt 6369
_reflns_number_total 7277
_reflns_threshold_expression 'I > 2\s(I)'
_cod_data_source_file c8dt04819c2.cif
_cod_data_source_block compound-7
_cod_database_code 7048718
_shelx_shelxl_version_number 2014/7
_shelx_space_group_comment
;
The symmetry employed for this shelxl refinement is uniquely defined
by the following loop, which should always be used as a source of
symmetry information in preference to the above space-group names.
They are only intended as comments.
;
_shelx_estimated_absorpt_t_max 0.470
_shelx_estimated_absorpt_t_min 0.312
_exptl_absorpt_special_details 'fine-focus sealed tube'
_olex2_refinement_description
;
1. Fixed Uiso
 At 1.2 times of:
  All C(H) groups
 At 1.5 times of:
  All C(H,H,H) groups
2.a Aromatic/amide H refined with riding coordinates:
 C3(H3), C4(H4), C5(H5), C6(H6), C28(H28), C27(H27), C26(H26), C25(H25)
2.b Idealised Me refined as rotating group:
 C8(H8A,H8B,H8C), C9(H9A,H9B,H9C), C10(H10A,H10B,H10C), C12(H12A,H12B,H12C),
 C13(H13A,H13B,H13C), C14(H14A,H14B,H14C), C16(H16A,H16B,H16C), C17(H17A,H17B,
 H17C), C18(H18A,H18B,H18C), C20(H20A,H20B,H20C), C21(H21A,H21B,H21C), C22(H22A,
 H22B,H22C)
;
_olex2_submission_special_instructions 'No special instructions were received'

loop_
_space_group_symop_operation_xyz
'x, y, z'
'-x+1/2, y+1/2, -z+1/2'
'-x, -y, -z'
'x-1/2, -y-1/2, z-1/2'

loop_
_atom_site_label
_atom_site_type_symbol
_atom_site_fract_x
_atom_site_fract_y
_atom_site_fract_z
_atom_site_U_iso_or_equiv
_atom_site_adp_type
_atom_site_occupancy
_atom_site_site_symmetry_order
_atom_site_calc_flag
_atom_site_refinement_flags_posn
Br1 Br 0.50350(3) 0.39203(2) 0.14836(2) 0.01803(9) Uani 1 1 d .
Br2 Br 0.44798(3) 0.17491(2) 0.20568(2) 0.02086(10) Uani 1 1 d .
Br3 Br 0.43571(3) 0.36119(2) 0.32977(2) 0.02075(10) Uani 1 1 d .
Br4 Br 0.25249(3) 0.33549(3) 0.11128(3) 0.02837(11) Uani 1 1 d .
Cu1 Cu 0.54573(3) 0.29591(3) 0.27374(3) 0.02029(12) Uani 1 1 d .
Cu3 Cu 0.37703(4) 0.43836(3) 0.19926(3) 0.02375(12) Uani 1 1 d .
Cu2 Cu 0.39443(3) 0.27620(3) 0.08964(3) 0.02146(12) Uani 1 1 d .
Cu4 Cu 0.32128(3) 0.25338(3) 0.23374(3) 0.02204(12) Uani 1 1 d .
P1 P 0.69833(7) 0.29306(6) 0.33838(6) 0.0152(2) Uani 1 1 d .
P2 P 0.84246(7) 0.26902(6) 0.46578(6) 0.0157(2) Uani 1 1 d .
P3 P 0.33793(7) 0.56745(6) 0.18112(6) 0.0186(2) Uani 1 1 d .
P4 P 0.26089(7) 0.69319(6) 0.20779(6) 0.0174(2) Uani 1 1 d .
O1 O 0.74413(18) 0.32793(18) 0.27681(16) 0.0222(6) Uani 1 1 d .
O2 O 0.92653(18) 0.29956(17) 0.43954(16) 0.0224(6) Uani 1 1 d .
O3 O 0.37148(19) 0.60046(16) 0.11094(17) 0.0236(6) Uani 1 1 d .
O4 O 0.2735(2) 0.75699(16) 0.14305(17) 0.0232(6) Uani 1 1 d .
N1 N 0.7702(2) 0.21452(19) 0.38534(19) 0.0173(7) Uani 1 1 d .
N2 N 0.7583(2) 0.34194(19) 0.42649(18) 0.0163(7) Uani 1 1 d .
N3 N 0.3654(2) 0.6439(2) 0.2506(2) 0.0213(7) Uani 1 1 d .
N4 N 0.2280(2) 0.60636(19) 0.15370(19) 0.0185(7) Uani 1 1 d .
C7 C 0.7729(3) 0.1276(2) 0.3623(2) 0.0245(9) Uani 1 1 d .
C8 C 0.8755(4) 0.1006(3) 0.3956(3) 0.0566(17) Uani 1 1 d .
H8A H 0.9114 0.1364 0.3742 0.085 Uiso 1 1 calc GR
H8B H 0.8794 0.0440 0.3791 0.085 Uiso 1 1 calc GR
H8C H 0.9018 0.1041 0.4552 0.085 Uiso 1 1 calc GR
C9 C 0.7168(6) 0.0787(3) 0.3984(4) 0.068(2) Uani 1 1 d .
H9A H 0.7413 0.0881 0.4573 0.102 Uiso 1 1 calc GR
H9B H 0.7219 0.0204 0.3878 0.102 Uiso 1 1 calc GR
H9C H 0.6505 0.0955 0.3738 0.102 Uiso 1 1 calc GR
C10 C 0.7309(3) 0.1211(3) 0.2699(3) 0.0321(10) Uani 1 1 d .
H10A H 0.6658 0.1414 0.2486 0.048 Uiso 1 1 calc GR
H10B H 0.7314 0.0638 0.2540 0.048 Uiso 1 1 calc GR
H10C H 0.7685 0.1540 0.2477 0.048 Uiso 1 1 calc GR
C11 C 0.7478(3) 0.4242(2) 0.4573(2) 0.0224(9) Uani 1 1 d .
C12 C 0.8456(3) 0.4612(3) 0.5023(3) 0.0345(11) Uani 1 1 d .
H12A H 0.8776 0.4667 0.4648 0.052 Uiso 1 1 calc GR
H12B H 0.8826 0.4253 0.5476 0.052 Uiso 1 1 calc GR
H12C H 0.8393 0.5152 0.5235 0.052 Uiso 1 1 calc GR
C13 C 0.6956(4) 0.4155(3) 0.5135(3) 0.0367(11) Uani 1 1 d .
H13A H 0.6900 0.4693 0.5355 0.055 Uiso 1 1 calc GR
H13B H 0.7307 0.3784 0.5583 0.055 Uiso 1 1 calc GR
H13C H 0.6325 0.3931 0.4830 0.055 Uiso 1 1 calc GR
C14 C 0.6913(3) 0.4770(3) 0.3843(3) 0.0320(10) Uani 1 1 d .
H14A H 0.7266 0.4835 0.3494 0.048 Uiso 1 1 calc GR
H14B H 0.6804 0.5309 0.4030 0.048 Uiso 1 1 calc GR
H14C H 0.6306 0.4506 0.3533 0.048 Uiso 1 1 calc GR
C2 C 0.9179(3) 0.3381(2) 0.3674(2) 0.0180(8) Uani 1 1 d .
C3 C 1.0042(3) 0.3680(3) 0.3713(3) 0.0247(9) Uani 1 1 d .
H3 H 1.0585 0.3610 0.4201 0.030 Uiso 1 1 calc R
C4 C 1.0132(3) 0.4070(3) 0.3070(3) 0.0387(12) Uani 1 1 d .
H4 H 1.0729 0.4273 0.3116 0.046 Uiso 1 1 calc R
C5 C 0.9348(3) 0.4169(3) 0.2354(3) 0.0390(12) Uani 1 1 d .
H5 H 0.9402 0.4435 0.1902 0.047 Uiso 1 1 calc R
C6 C 0.8492(3) 0.3879(3) 0.2303(3) 0.0246(9) Uani 1 1 d .
H6 H 0.7958 0.3943 0.1806 0.029 Uiso 1 1 calc R
C1 C 0.8378(3) 0.3495(2) 0.2952(2) 0.0166(8) Uani 1 1 d .
C15 C 0.4592(3) 0.6688(3) 0.3133(3) 0.0261(9) Uani 1 1 d .
C16 C 0.5321(3) 0.6690(3) 0.2759(3) 0.0382(12) Uani 1 1 d .
H16A H 0.5351 0.6145 0.2541 0.057 Uiso 1 1 calc GR
H16B H 0.5940 0.6832 0.3176 0.057 Uiso 1 1 calc GR
H16C H 0.5143 0.7093 0.2319 0.057 Uiso 1 1 calc GR
C17 C 0.4856(3) 0.6078(3) 0.3831(3) 0.0412(12) Uani 1 1 d .
H17A H 0.4385 0.6098 0.4074 0.062 Uiso 1 1 calc GR
H17B H 0.5478 0.6218 0.4245 0.062 Uiso 1 1 calc GR
H17C H 0.4875 0.5525 0.3625 0.062 Uiso 1 1 calc GR
C18 C 0.4495(4) 0.7540(3) 0.3433(4) 0.0519(15) Uani 1 1 d .
H18A H 0.4293 0.7923 0.2974 0.078 Uiso 1 1 calc GR
H18B H 0.5105 0.7716 0.3842 0.078 Uiso 1 1 calc GR
H18C H 0.4025 0.7531 0.3676 0.078 Uiso 1 1 calc GR
C19 C 0.1350(3) 0.5732(2) 0.1003(2) 0.0226(9) Uani 1 1 d .
C20 C 0.1065(3) 0.5083(3) 0.1488(3) 0.0291(10) Uani 1 1 d .
H20A H 0.1543 0.4650 0.1663 0.044 Uiso 1 1 calc GR
H20B H 0.0453 0.4847 0.1143 0.044 Uiso 1 1 calc GR
H20C H 0.1016 0.5339 0.1966 0.044 Uiso 1 1 calc GR
C21 C 0.0634(3) 0.6432(3) 0.0744(3) 0.0281(10) Uani 1 1 d .
H21A H 0.0577 0.6670 0.1227 0.042 Uiso 1 1 calc GR
H21B H 0.0019 0.6222 0.0376 0.042 Uiso 1 1 calc GR
H21C H 0.0847 0.6854 0.0464 0.042 Uiso 1 1 calc GR
C22 C 0.1447(3) 0.5357(3) 0.0261(3) 0.0286(10) Uani 1 1 d .
H22A H 0.1627 0.5784 -0.0037 0.043 Uiso 1 1 calc GR
H22B H 0.0843 0.5115 -0.0094 0.043 Uiso 1 1 calc GR
H22C H 0.1934 0.4932 0.0436 0.043 Uiso 1 1 calc GR
C23 C 0.3406(3) 0.6694(2) 0.0622(2) 0.0200(8) Uani 1 1 d .
C28 C 0.3604(3) 0.6666(3) -0.0076(2) 0.0230(9) Uani 1 1 d .
H28 H 0.3923 0.6203 -0.0165 0.028 Uiso 1 1 calc R
C27 C 0.3349(3) 0.7292(3) -0.0640(2) 0.0268(10) Uani 1 1 d .
H27 H 0.3508 0.7265 -0.1103 0.032 Uiso 1 1 calc R
C26 C 0.2860(3) 0.7957(3) -0.0526(2) 0.0266(9) Uani 1 1 d .
H26 H 0.2662 0.8384 -0.0919 0.032 Uiso 1 1 calc R
C25 C 0.2660(3) 0.7998(2) 0.0166(2) 0.0228(9) Uani 1 1 d .
H25 H 0.2322 0.8456 0.0241 0.027 Uiso 1 1 calc R
C24 C 0.2942(3) 0.7388(2) 0.0752(2) 0.0189(8) Uani 1 1 d .

loop_
_atom_site_aniso_label
_atom_site_aniso_U_11
_atom_site_aniso_U_22
_atom_site_aniso_U_33
_atom_site_aniso_U_23
_atom_site_aniso_U_13
_atom_site_aniso_U_12
Br1 0.01812(19) 0.01909(19) 0.01768(19) 0.00104(15) 0.00788(15) -0.00170(15)
Br2 0.0200(2) 0.0215(2) 0.0198(2) 0.00006(15) 0.00637(16) -0.00186(15)
Br3 0.0210(2) 0.0231(2) 0.0188(2) -0.00135(16) 0.00854(16) -0.00319(16)
Br4 0.0272(2) 0.0290(2) 0.0284(2) 0.00288(18) 0.01026(18) 0.00192(18)
Cu1 0.0123(2) 0.0253(3) 0.0207(2) 0.0002(2) 0.00378(19) -0.00274(19)
Cu3 0.0261(3) 0.0185(3) 0.0267(3) 0.0015(2) 0.0104(2) 0.0041(2)
Cu2 0.0248(3) 0.0233(3) 0.0141(2) -0.00466(19) 0.0052(2) -0.0027(2)
Cu4 0.0185(2) 0.0262(3) 0.0234(3) 0.0055(2) 0.0103(2) -0.0026(2)
P1 0.0121(5) 0.0179(5) 0.0141(5) 0.0012(4) 0.0034(4) -0.0013(4)
P2 0.0154(5) 0.0168(5) 0.0127(5) 0.0027(4) 0.0032(4) -0.0001(4)
P3 0.0170(5) 0.0181(5) 0.0219(5) 0.0009(4) 0.0090(4) 0.0035(4)
P4 0.0143(5) 0.0180(5) 0.0209(5) -0.0028(4) 0.0081(4) 0.0013(4)
O1 0.0142(13) 0.0341(16) 0.0155(13) 0.0062(12) 0.0029(11) -0.0034(12)
O2 0.0126(13) 0.0334(16) 0.0174(14) 0.0096(12) 0.0018(11) 0.0008(12)
O3 0.0271(15) 0.0188(14) 0.0312(16) 0.0053(12) 0.0182(13) 0.0105(12)
O4 0.0299(16) 0.0174(14) 0.0282(15) 0.0009(12) 0.0178(13) 0.0035(12)
N1 0.0179(16) 0.0175(17) 0.0146(16) -0.0016(13) 0.0042(13) 0.0007(13)
N2 0.0148(16) 0.0141(16) 0.0155(16) -0.0005(13) 0.0012(13) -0.0016(13)
N3 0.0138(16) 0.0217(17) 0.0276(18) -0.0049(15) 0.0072(14) 0.0015(14)
N4 0.0161(16) 0.0178(17) 0.0217(17) -0.0017(13) 0.0074(14) 0.0036(13)
C7 0.039(2) 0.019(2) 0.017(2) -0.0029(16) 0.0122(18) 0.0022(18)
C8 0.062(4) 0.046(3) 0.042(3) -0.014(3) -0.001(3) 0.034(3)
C9 0.150(7) 0.026(3) 0.059(4) -0.020(3) 0.076(4) -0.037(3)
C10 0.042(3) 0.030(2) 0.021(2) -0.0073(18) 0.009(2) 0.004(2)
C11 0.024(2) 0.0134(19) 0.024(2) -0.0006(16) 0.0031(17) 0.0013(16)
C12 0.029(2) 0.023(2) 0.039(3) -0.007(2) -0.001(2) -0.0049(19)
C13 0.050(3) 0.028(2) 0.040(3) -0.009(2) 0.025(2) 0.003(2)
C14 0.031(2) 0.020(2) 0.035(3) 0.0025(19) 0.003(2) 0.0018(19)
C2 0.0183(19) 0.0194(19) 0.0177(19) 0.0019(16) 0.0086(16) -0.0013(16)
C3 0.0138(19) 0.028(2) 0.028(2) 0.0017(18) 0.0037(17) -0.0038(17)
C4 0.022(2) 0.050(3) 0.046(3) 0.009(2) 0.014(2) -0.012(2)
C5 0.031(3) 0.053(3) 0.037(3) 0.016(2) 0.018(2) -0.008(2)
C6 0.022(2) 0.028(2) 0.022(2) 0.0076(17) 0.0079(17) -0.0019(18)
C1 0.0123(18) 0.0168(19) 0.0194(19) 0.0009(15) 0.0050(15) -0.0024(15)
C15 0.0137(19) 0.032(2) 0.028(2) -0.0073(19) 0.0042(17) 0.0000(17)
C16 0.017(2) 0.057(3) 0.040(3) -0.003(2) 0.010(2) -0.005(2)
C17 0.030(3) 0.061(3) 0.028(2) 0.000(2) 0.006(2) -0.006(2)
C18 0.025(3) 0.050(3) 0.066(4) -0.028(3) 0.002(2) -0.001(2)
C19 0.018(2) 0.024(2) 0.024(2) -0.0059(17) 0.0057(17) -0.0023(17)
C20 0.026(2) 0.027(2) 0.034(2) -0.0018(19) 0.0109(19) -0.0055(19)
C21 0.020(2) 0.030(2) 0.029(2) -0.0063(19) 0.0031(18) -0.0003(18)
C22 0.030(2) 0.030(2) 0.024(2) -0.0073(18) 0.0076(19) -0.0004(19)
C23 0.0130(18) 0.023(2) 0.023(2) 0.0004(17) 0.0051(16) 0.0032(16)
C28 0.019(2) 0.029(2) 0.022(2) -0.0031(17) 0.0088(17) 0.0008(17)
C27 0.026(2) 0.038(3) 0.015(2) -0.0010(18) 0.0060(17) -0.0033(19)
C26 0.026(2) 0.028(2) 0.018(2) 0.0044(17) -0.0001(17) 0.0013(18)
C25 0.018(2) 0.020(2) 0.026(2) 0.0014(17) 0.0032(17) 0.0027(16)
C24 0.0157(19) 0.020(2) 0.022(2) -0.0027(16) 0.0091(16) -0.0025(16)

loop_
_atom_type_symbol
_atom_type_description
_atom_type_scat_dispersion_real
_atom_type_scat_dispersion_imag
_atom_type_scat_source
C C 0.0033 0.0016 'International Tables Vol C Tables 4.2.6.8 and 6.1.1.4'
H H 0.0000 0.0000 'International Tables Vol C Tables 4.2.6.8 and 6.1.1.4'
Br Br -0.2901 2.4595 'International Tables Vol C Tables 4.2.6.8 and 6.1.1.4'
Cu Cu 0.3201 1.2651 'International Tables Vol C Tables 4.2.6.8 and 6.1.1.4'
N N 0.0061 0.0033 'International Tables Vol C Tables 4.2.6.8 and 6.1.1.4'
O O 0.0106 0.0060 'International Tables Vol C Tables 4.2.6.8 and 6.1.1.4'
P P 0.1023 0.0942 'International Tables Vol C Tables 4.2.6.8 and 6.1.1.4'

loop_
_geom_angle_atom_site_label_1
_geom_angle_atom_site_label_2
_geom_angle_atom_site_label_3
_geom_angle
_geom_angle_site_symmetry_1
_geom_angle_site_symmetry_3
Cu3 Br1 Cu1 80.865(19) . .
Cu2 Br1 Cu1 78.608(19) . .
Cu2 Br1 Cu3 83.82(2) . .
Cu1 Br2 Cu2 79.708(19) . .
Cu1 Br2 Cu4 82.39(2) . .
Cu2 Br2 Cu4 78.609(19) . .
Cu1 Br3 Cu4 80.720(19) . .
Cu3 Br3 Cu1 84.04(2) . .
Cu3 Br3 Cu4 79.743(19) . .
Cu2 Br4 Cu3 82.11(2) . .
Cu4 Br4 Cu3 81.53(2) . .
Cu4 Br4 Cu2 80.19(2) . .
Br2 Cu1 Br1 99.16(2) . .
Br2 Cu1 Br3 99.08(2) . .
Br3 Cu1 Br1 96.11(2) . .
P1 Cu1 Br1 108.88(3) . .
P1 Cu1 Br2 124.20(3) . .
P1 Cu1 Br3 123.60(3) . .
Br1 Cu3 Br4 94.51(2) . .
Br3 Cu3 Br1 97.77(2) . .
Br3 Cu3 Br4 98.72(2) . .
P3 Cu3 Br1 115.86(3) . .
P3 Cu3 Br3 127.35(4) . .
P3 Cu3 Br4 116.39(3) . .
Br1 Cu2 Br2 101.77(2) . .
Br1 Cu2 Br4 97.17(2) . .
Br2 Cu2 Br4 98.50(2) . .
P2 Cu2 Br1 127.70(4) 4_565 .
P2 Cu2 Br2 119.08(3) 4_565 .
P2 Cu2 Br4 106.75(3) 4_565 .
Br2 Cu4 Br3 95.59(2) . .
Br4 Cu4 Br2 101.45(2) . .
Br4 Cu4 Br3 99.42(2) . .
P4 Cu4 Br2 120.29(4) 2_545 .
P4 Cu4 Br3 111.20(3) 2_545 .
P4 Cu4 Br4 123.65(3) 2_545 .
O1 P1 Cu1 107.37(10) . .
O1 P1 N1 103.26(16) . .
O1 P1 N2 104.00(15) . .
N1 P1 Cu1 129.91(12) . .
N2 P1 Cu1 124.73(12) . .
N2 P1 N1 83.28(15) . .
O2 P2 Cu2 112.55(10) . 4_666
O2 P2 N1 104.60(15) . .
O2 P2 N2 103.39(15) . .
N1 P2 Cu2 123.13(12) . 4_666
N1 P2 N2 82.88(15) . .
N2 P2 Cu2 125.35(12) . 4_666
O3 P3 Cu3 106.43(10) . .
O3 P3 N3 104.90(16) . .
O3 P3 N4 103.70(15) . .
N3 P3 Cu3 128.95(13) . .
N4 P3 Cu3 126.37(12) . .
N4 P3 N3 82.51(16) . .
O4 P4 Cu4 107.90(11) . 2
O4 P4 N3 105.64(16) . .
O4 P4 N4 103.05(16) . .
N3 P4 Cu4 129.08(13) . 2
N4 P4 Cu4 124.00(12) . 2
N4 P4 N3 82.94(16) . .
C1 O1 P1 127.8(2) . .
C2 O2 P2 127.6(2) . .
C23 O3 P3 128.3(2) . .
C24 O4 P4 127.7(2) . .
P2 N1 P1 96.17(16) . .
C7 N1 P1 132.4(3) . .
C7 N1 P2 131.4(3) . .
P1 N2 P2 95.98(16) . .
C11 N2 P1 132.6(3) . .
C11 N2 P2 131.2(2) . .
P4 N3 P3 95.70(17) . .
C15 N3 P3 129.8(3) . .
C15 N3 P4 132.6(3) . .
P4 N4 P3 96.24(17) . .
C19 N4 P3 131.0(3) . .
C19 N4 P4 132.7(3) . .
N1 C7 C8 107.9(4) . .
N1 C7 C9 107.9(4) . .
N1 C7 C10 108.8(3) . .
C8 C7 C10 109.9(4) . .
C9 C7 C8 111.3(5) . .
C9 C7 C10 111.0(4) . .
C7 C8 H8A 109.5 . .
C7 C8 H8B 109.5 . .
C7 C8 H8C 109.5 . .
H8A C8 H8B 109.5 . .
H8A C8 H8C 109.5 . .
H8B C8 H8C 109.5 . .
C7 C9 H9A 109.5 . .
C7 C9 H9B 109.5 . .
C7 C9 H9C 109.5 . .
H9A C9 H9B 109.5 . .
H9A C9 H9C 109.5 . .
H9B C9 H9C 109.5 . .
C7 C10 H10A 109.5 . .
C7 C10 H10B 109.5 . .
C7 C10 H10C 109.5 . .
H10A C10 H10B 109.5 . .
H10A C10 H10C 109.5 . .
H10B C10 H10C 109.5 . .
N2 C11 C12 108.9(3) . .
N2 C11 C13 108.8(3) . .
N2 C11 C14 107.7(3) . .
C13 C11 C12 110.9(4) . .
C13 C11 C14 110.3(4) . .
C14 C11 C12 110.0(4) . .
C11 C12 H12A 109.5 . .
C11 C12 H12B 109.5 . .
C11 C12 H12C 109.5 . .
H12A C12 H12B 109.5 . .
H12A C12 H12C 109.5 . .
H12B C12 H12C 109.5 . .
C11 C13 H13A 109.5 . .
C11 C13 H13B 109.5 . .
C11 C13 H13C 109.5 . .
H13A C13 H13B 109.5 . .
H13A C13 H13C 109.5 . .
H13B C13 H13C 109.5 . .
C11 C14 H14A 109.5 . .
C11 C14 H14B 109.5 . .
C11 C14 H14C 109.5 . .
H14A C14 H14B 109.5 . .
H14A C14 H14C 109.5 . .
H14B C14 H14C 109.5 . .
O2 C2 C3 111.7(3) . .
O2 C2 C1 129.9(3) . .
C3 C2 C1 118.5(3) . .
C2 C3 H3 118.9 . .
C4 C3 C2 122.1(4) . .
C4 C3 H3 118.9 . .
C3 C4 H4 120.3 . .
C3 C4 C5 119.5(4) . .
C5 C4 H4 120.3 . .
C4 C5 H5 120.3 . .
C6 C5 C4 119.4(4) . .
C6 C5 H5 120.3 . .
C5 C6 H6 118.9 . .
C5 C6 C1 122.2(4) . .
C1 C6 H6 118.9 . .
O1 C1 C2 129.7(3) . .
C6 C1 O1 112.0(3) . .
C6 C1 C2 118.3(3) . .
N3 C15 C16 109.5(3) . .
N3 C15 C17 107.7(4) . .
N3 C15 C18 108.3(3) . .
C16 C15 C17 110.9(4) . .
C16 C15 C18 110.3(4) . .
C18 C15 C17 110.1(4) . .
C15 C16 H16A 109.5 . .
C15 C16 H16B 109.5 . .
C15 C16 H16C 109.5 . .
H16A C16 H16B 109.5 . .
H16A C16 H16C 109.5 . .
H16B C16 H16C 109.5 . .
C15 C17 H17A 109.5 . .
C15 C17 H17B 109.5 . .
C15 C17 H17C 109.5 . .
H17A C17 H17B 109.5 . .
H17A C17 H17C 109.5 . .
H17B C17 H17C 109.5 . .
C15 C18 H18A 109.5 . .
C15 C18 H18B 109.5 . .
C15 C18 H18C 109.5 . .
H18A C18 H18B 109.5 . .
H18A C18 H18C 109.5 . .
H18B C18 H18C 109.5 . .
N4 C19 C20 107.9(3) . .
N4 C19 C21 108.8(3) . .
N4 C19 C22 108.0(3) . .
C21 C19 C20 110.8(3) . .
C22 C19 C20 111.2(3) . .
C22 C19 C21 110.1(3) . .
C19 C20 H20A 109.5 . .
C19 C20 H20B 109.5 . .
C19 C20 H20C 109.5 . .
H20A C20 H20B 109.5 . .
H20A C20 H20C 109.5 . .
H20B C20 H20C 109.5 . .
C19 C21 H21A 109.5 . .
C19 C21 H21B 109.5 . .
C19 C21 H21C 109.5 . .
H21A C21 H21B 109.5 . .
H21A C21 H21C 109.5 . .
H21B C21 H21C 109.5 . .
C19 C22 H22A 109.5 . .
C19 C22 H22B 109.5 . .
C19 C22 H22C 109.5 . .
H22A C22 H22B 109.5 . .
H22A C22 H22C 109.5 . .
H22B C22 H22C 109.5 . .
O3 C23 C28 113.1(3) . .
O3 C23 C24 128.4(4) . .
C28 C23 C24 118.4(4) . .
C23 C28 H28 119.0 . .
C27 C28 C23 122.0(4) . .
C27 C28 H28 119.0 . .
C28 C27 H27 120.3 . .
C28 C27 C26 119.3(4) . .
C26 C27 H27 120.3 . .
C27 C26 H26 120.2 . .
C27 C26 C25 119.5(4) . .
C25 C26 H26 120.2 . .
C26 C25 H25 119.2 . .
C24 C25 C26 121.6(4) . .
C24 C25 H25 119.2 . .
O4 C24 C23 128.0(3) . .
C25 C24 O4 112.9(3) . .
C25 C24 C23 119.0(4) . .

loop_
_geom_bond_atom_site_label_1
_geom_bond_atom_site_label_2
_geom_bond_distance
_geom_bond_site_symmetry_2
Br1 Cu1 2.6003(6) .
Br1 Cu3 2.5650(6) .
Br1 Cu2 2.4738(6) .
Br2 Cu1 2.4931(6) .
Br2 Cu2 2.5246(6) .
Br2 Cu4 2.5428(6) .
Br3 Cu1 2.5173(6) .
Br3 Cu3 2.4874(6) .
Br3 Cu4 2.6037(6) .
Br4 Cu3 2.5708(7) .
Br4 Cu2 2.5547(7) .
Br4 Cu4 2.4269(6) .
Cu1 P1 2.1750(10) .
Cu3 P3 2.1819(11) .
Cu2 P2 2.1662(10) 4_565
Cu4 P4 2.1664(11) 2_545
P1 O1 1.624(3) .
P1 N1 1.687(3) .
P1 N2 1.682(3) .
P2 Cu2 2.1662(10) 4_666
P2 O2 1.619(3) .
P2 N1 1.686(3) .
P2 N2 1.696(3) .
P3 O3 1.624(3) .
P3 N3 1.693(3) .
P3 N4 1.691(3) .
P4 Cu4 2.1664(11) 2
P4 O4 1.624(3) .
P4 N3 1.691(3) .
P4 N4 1.679(3) .
O1 C1 1.393(4) .
O2 C2 1.392(5) .
O3 C23 1.388(5) .
O4 C24 1.401(5) .
N1 C7 1.483(5) .
N2 C11 1.485(5) .
N3 C15 1.496(5) .
N4 C19 1.478(5) .
C7 C8 1.519(7) .
C7 C9 1.496(7) .
C7 C10 1.521(6) .
C8 H8A 0.9800 .
C8 H8B 0.9800 .
C8 H8C 0.9800 .
C9 H9A 0.9800 .
C9 H9B 0.9800 .
C9 H9C 0.9800 .
C10 H10A 0.9800 .
C10 H10B 0.9800 .
C10 H10C 0.9800 .
C11 C12 1.526(6) .
C11 C13 1.519(6) .
C11 C14 1.520(6) .
C12 H12A 0.9800 .
C12 H12B 0.9800 .
C12 H12C 0.9800 .
C13 H13A 0.9800 .
C13 H13B 0.9800 .
C13 H13C 0.9800 .
C14 H14A 0.9800 .
C14 H14B 0.9800 .
C14 H14C 0.9800 .
C2 C3 1.392(5) .
C2 C1 1.404(5) .
C3 H3 0.9500 .
C3 C4 1.367(6) .
C4 H4 0.9500 .
C4 C5 1.382(7) .
C5 H5 0.9500 .
C5 C6 1.369(6) .
C6 H6 0.9500 .
C6 C1 1.390(5) .
C15 C16 1.514(6) .
C15 C17 1.522(7) .
C15 C18 1.519(6) .
C16 H16A 0.9800 .
C16 H16B 0.9800 .
C16 H16C 0.9800 .
C17 H17A 0.9800 .
C17 H17B 0.9800 .
C17 H17C 0.9800 .
C18 H18A 0.9800 .
C18 H18B 0.9800 .
C18 H18C 0.9800 .
C19 C20 1.537(6) .
C19 C21 1.529(6) .
C19 C22 1.519(6) .
C20 H20A 0.9800 .
C20 H20B 0.9800 .
C20 H20C 0.9800 .
C21 H21A 0.9800 .
C21 H21B 0.9800 .
C21 H21C 0.9800 .
C22 H22A 0.9800 .
C22 H22B 0.9800 .
C22 H22C 0.9800 .
C23 C28 1.395(6) .
C23 C24 1.407(5) .
C28 H28 0.9500 .
C28 C27 1.380(6) .
C27 H27 0.9500 .
C27 C26 1.383(6) .
C26 H26 0.9500 .
C26 C25 1.389(6) .
C25 H25 0.9500 .
C25 C24 1.385(6) .
